data_1515251
loop_
_publ_author_name
'Mack, Daniel J.'
'Njardarson, Jon T.'

_publ_section_title
;
 New mechanistic insights into the copper catalyzed ring expansion of
 vinyl aziridines: evidence in support of a copper(i) mediated pathway
;
_journal_issue 11
_journal_name_full 'Chemical Science'
_journal_page_first 3321
_journal_paper_doi 10.1039/c2sc21007j
_journal_volume 3
_journal_year 2012
_chemical_formula_moiety 'C21 H15 Cu F12 N O6 S'
_chemical_formula_sum 'C21 H15 Cu F12 N O6 S'
_chemical_formula_weight 700.94
_chemical_name_systematic
;
?
;
_space_group_crystal_system triclinic
_space_group_IT_number 2
_space_group_name_Hall '-P 1'
_space_group_name_H-M_alt 'P -1'
_symmetry_space_group_name_Hall '-P 1'
_symmetry_space_group_name_H-M 'P -1'
_atom_sites_solution_hydrogens geom
_atom_sites_solution_primary direct
_atom_sites_solution_secondary difmap
_audit_creation_date 2011-09-25
_audit_creation_method
;
Olex2 1.1
(compiled 2011.09.07 svn.r1971, GUI svn.r3853)
;
_cell_angle_alpha 63.8590(10)
_cell_angle_beta 71.4250(10)
_cell_angle_gamma 64.5010(10)
_cell_formula_units_Z 2
_cell_length_a 11.5841(3)
_cell_length_b 12.0774(4)
_cell_length_c 12.1591(3)
_cell_measurement_reflns_used 8292
_cell_measurement_temperature 200(2)
_cell_measurement_theta_max 25.22
_cell_measurement_theta_min 2.51
_cell_volume 1360.82(7)
_computing_data_reduction 'SAINT v7.68A (Bruker, 2009)'
_computing_molecular_graphics
;
O. V. Dolomanov, L. J. Bourhis, R. J. Gildea, J. A. K. Howard and H. Puschmann,
OLEX2: a complete structure solution, refinement and analysis program.
J. Appl. Cryst. (2009). 42, 339-341.
;
_computing_publication_material
;
O. V. Dolomanov, L. J. Bourhis, R. J. Gildea, J. A. K. Howard and H. Puschmann,
OLEX2: a complete structure solution, refinement and analysis program.
J. Appl. Cryst. (2009). 42, 339-341.
;
_computing_structure_refinement
;
XL, G.M. Sheldrick, Acta Cryst.
(2008). A64, 112-122
;
_computing_structure_solution 'SHELXS-97 (Sheldrick, 2008)'
_diffrn_ambient_temperature 199.98
_diffrn_measured_fraction_theta_full 0.999
_diffrn_measured_fraction_theta_max 0.999
_diffrn_measurement_device_type 'Bruker APEX-II CCD'
_diffrn_measurement_method '\f and \w scans'
_diffrn_radiation_monochromator graphite
_diffrn_radiation_type MoK\a
_diffrn_radiation_wavelength 0.71073
_diffrn_reflns_av_R_equivalents 0.0282
_diffrn_reflns_av_unetI/netI 0.0211
_diffrn_reflns_limit_h_max 13
_diffrn_reflns_limit_h_min -13
_diffrn_reflns_limit_k_max 14
_diffrn_reflns_limit_k_min -14
_diffrn_reflns_limit_l_max 14
_diffrn_reflns_limit_l_min -14
_diffrn_reflns_number 25131
_diffrn_reflns_theta_full 25.29
_diffrn_reflns_theta_max 25.29
_diffrn_reflns_theta_min 1.89
_diffrn_source 'fine-focus sealed tube'
_diffrn_source_current 30.0
_diffrn_source_power 1.5
_diffrn_source_voltage 50.0
_diffrn_standards_number 0
_exptl_absorpt_coefficient_mu 0.999
_exptl_absorpt_correction_T_max 0.7452
_exptl_absorpt_correction_T_min 0.6583
_exptl_absorpt_correction_type multi-scan
_exptl_absorpt_process_details
;
SADABS-2008/1 (Bruker,2008) was used for absorption correction.
R(int) was 0.0532 before and 0.0416 after correction.
The Ratio of minimum to maximum transmission is 0.8834.
The \l/2 correction factor is 0.0015.
;
_exptl_crystal_colour green
_exptl_crystal_colour_primary green
_exptl_crystal_density_diffrn 1.711
_exptl_crystal_density_method 'not measured'
_exptl_crystal_F_000 698
_exptl_crystal_size_max 0.1
_exptl_crystal_size_mid 0.1
_exptl_crystal_size_min 0.05
_refine_diff_density_max 0.653
_refine_diff_density_min -0.384
_refine_diff_density_rms 0.058
_refine_ls_extinction_method none
_refine_ls_goodness_of_fit_ref 1.129
_refine_ls_hydrogen_treatment noref
_refine_ls_matrix_type full
_refine_ls_number_parameters 411
_refine_ls_number_reflns 4948
_refine_ls_number_restraints 18
_refine_ls_restrained_S_all 1.128
_refine_ls_R_factor_all 0.0462
_refine_ls_R_factor_gt 0.0376
_refine_ls_shift/su_max 0.000
_refine_ls_shift/su_mean 0.000
_refine_ls_structure_factor_coef Fsqd
_refine_ls_weighting_details 'calc w=1/[\s^2^(Fo^2^)+(0.1000P)^2^+0.0000P] where P=(Fo^2^+2Fc^2^)/3'
_refine_ls_weighting_scheme calc
_refine_ls_wR_factor_gt 0.1310
_refine_ls_wR_factor_ref 0.1406
_reflns_number_gt 4179
_reflns_number_total 4948
_reflns_threshold_expression >2sigma(I)
_cod_data_source_file c2sc21007j.txt
_cod_data_source_block mo_jn201b_0m
_cod_original_cell_volume 1360.83(7)
_cod_database_code 1515251
_vrf
;
PROBLEM: Hirshfeld Test Diff for F4 -- C21 .. 8.5 su
Check Low Ueq as Compared to Neighbors for C21
Atom F5 has ADP max/min Ratio ..... 3.3 prola
Atom F6 has ADP max/min Ratio ..... 3.2 prola
Atom F11B has ADP max/min Ratio ..... 3.4 prola
Check Low Ueq as Compared to Neighbors for C15
Check Low Ueq as Compared to Neighbors for C16
Check Low Ueq as Compared to Neighbors for C22
RESPONSE: The fluorine atoms of the CF3 substituents are
disordered and have large displacement ellispoids compared to
the carbon atoms they are bonded to. This gives rise to all of
these checkcif errors.
;

loop_
_space_group_symop_id
_space_group_symop_operation_xyz
1 'x, y, z'
2 '-x, -y, -z'

loop_
_atom_site_label
_atom_site_type_symbol
_atom_site_fract_x
_atom_site_fract_y
_atom_site_fract_z
_atom_site_U_iso_or_equiv
_atom_site_adp_type
_atom_site_occupancy
_atom_site_symmetry_multiplicity
_atom_site_calc_flag
_atom_site_refinement_flags
_atom_site_disorder_assembly
_atom_site_disorder_group
Cu1 Cu 0.5000 0.0000 0.5000 0.03176(16) Uani 1 2 d S . .
Cu2 Cu 0.5000 0.5000 0.0000 0.03720(17) Uani 1 2 d S . .
S1 S 0.43125(6) 0.35272(6) 0.35543(6) 0.03432(19) Uani 1 1 d . . .
O5 O 0.62841(17) -0.02242(18) 0.58484(17) 0.0364(4) Uani 1 1 d . . .
O4 O 0.48367(19) 0.3853(2) -0.06065(18) 0.0420(5) Uani 1 1 d . . .
C18 C 0.6058(3) -0.0266(3) 0.6947(3) 0.0370(6) Uani 1 1 d . . .
F1 F 0.8034(2) 0.0104(3) 0.6484(2) 0.0754(7) Uani 1 1 d . . .
O1 O 0.4474(2) 0.3622(2) 0.23034(19) 0.0458(5) Uani 1 1 d . . .
O2 O 0.4231(2) 0.23117(18) 0.4525(2) 0.0483(5) Uani 1 1 d . . .
N1 N 0.5513(2) 0.3887(2) 0.3616(2) 0.0401(5) Uani 1 1 d . . .
C2 C 0.6717(3) 0.2708(3) 0.3979(3) 0.0444(7) Uani 1 1 d . . .
H2 H 0.6660 0.1840 0.4159 0.053 Uiso 1 1 calc R . .
C5 C 0.2949(3) 0.4787(3) 0.3895(3) 0.0337(6) Uani 1 1 d . . .
C10 C 0.2147(3) 0.4511(3) 0.5021(3) 0.0488(7) Uani 1 1 d . . .
H10 H 0.2335 0.3642 0.5610 0.059 Uiso 1 1 calc R . .
C6 C 0.2675(3) 0.6058(3) 0.3028(3) 0.0423(7) Uani 1 1 d . . .
H6 H 0.3224 0.6253 0.2251 0.051 Uiso 1 1 calc R . .
C8 C 0.0769(3) 0.6775(3) 0.4447(3) 0.0510(8) Uani 1 1 d . . .
C9 C 0.1074(3) 0.5505(4) 0.5283(3) 0.0582(9) Uani 1 1 d . . .
H9 H 0.0527 0.5311 0.6062 0.070 Uiso 1 1 calc R . .
C7 C 0.1589(3) 0.7027(3) 0.3325(3) 0.0498(8) Uani 1 1 d . . .
H7 H 0.1397 0.7898 0.2739 0.060 Uiso 1 1 calc R . .
C1 C 0.5881(3) 0.3370(4) 0.4853(3) 0.0563(8) Uani 1 1 d . . .
H1A H 0.6212 0.3898 0.5028 0.068 Uiso 1 1 calc R . .
H1B H 0.5349 0.2908 0.5572 0.068 Uiso 1 1 calc R . .
C3 C 0.7944(3) 0.2903(4) 0.3256(4) 0.0606(9) Uani 1 1 d . . .
H3 H 0.8034 0.3724 0.3036 0.073 Uiso 1 1 calc R . .
C11 C -0.0437(4) 0.7856(5) 0.4731(4) 0.0786(13) Uani 1 1 d . . .
H11A H -0.1124 0.7491 0.5243 0.118 Uiso 1 1 calc R . .
H11B H -0.0725 0.8536 0.3953 0.118 Uiso 1 1 calc R . .
H11C H -0.0241 0.8241 0.5181 0.118 Uiso 1 1 calc R . .
C4 C 0.8901(4) 0.2002(5) 0.2911(4) 0.0920(15) Uani 1 1 d . . .
H4A H 0.8828 0.1175 0.3123 0.110 Uiso 1 1 calc R . .
H4B H 0.9680 0.2163 0.2444 0.110 Uiso 1 1 calc R . .
O3 O 0.31478(19) 0.5887(2) 0.02559(18) 0.0432(5) Uani 1 1 d . . .
C14 C 0.2333(3) 0.5543(3) 0.0142(3) 0.0450(7) Uani 1 1 d . A .
C12 C 0.3783(3) 0.3860(3) -0.0688(3) 0.0430(7) Uani 1 1 d . A .
C16 C 0.3939(4) 0.2912(3) -0.1290(3) 0.0538(8) Uani 1 1 d . . .
C15 C 0.0926(3) 0.6278(4) 0.0614(4) 0.0634(10) Uani 1 1 d . . .
C13 C 0.2545(3) 0.4595(3) -0.0316(3) 0.0519(8) Uani 1 1 d . . .
H13 H 0.1827 0.4448 -0.0373 0.062 Uiso 1 1 calc R A .
C19 C 0.4910(3) -0.0191(3) 0.7771(3) 0.0449(7) Uani 1 1 d . . .
H19 H 0.4872 -0.0196 0.8565 0.054 Uiso 1 1 calc R . .
C22 C 0.7250(3) -0.0461(3) 0.7382(3) 0.0510(8) Uani 1 1 d . . .
F3 F 0.7934(2) -0.1728(2) 0.7803(3) 0.0853(8) Uani 1 1 d . . .
F2 F 0.6965(2) -0.0030(3) 0.8291(2) 0.0966(9) Uani 1 1 d . . .
F9 F 0.0078(2) 0.6306(4) 0.0087(3) 0.1143(11) Uani 1 1 d . . .
F8 F 0.0729(2) 0.7463(3) 0.0447(3) 0.1040(10) Uani 1 1 d . . .
C20 C 0.3814(3) -0.0107(3) 0.7465(3) 0.0391(6) Uani 1 1 d . . .
C21 C 0.2591(4) -0.0023(5) 0.8423(3) 0.0631(10) Uani 1 1 d . . .
O6 O 0.36791(18) -0.00722(18) 0.64632(17) 0.0375(4) Uani 1 1 d . . .
F4 F 0.1792(3) 0.1195(5) 0.8102(4) 0.1488(16) Uani 1 1 d . . .
F6 F 0.2750(3) -0.0296(5) 0.9518(2) 0.1399(17) Uani 1 1 d . . .
F7 F 0.0655(3) 0.5678(4) 0.1806(3) 0.1241(12) Uani 1 1 d . . .
F5 F 0.1945(4) -0.0647(5) 0.8440(3) 0.162(2) Uani 1 1 d . . .
F10A F 0.3917(17) 0.1814(10) -0.0531(7) 0.103(5) Uani 0.563(19) 1 d PU A 1
F11A F 0.5080(10) 0.2688(13) -0.2061(13) 0.101(4) Uani 0.563(19) 1 d PU A 1
F12A F 0.3103(14) 0.3391(8) -0.2035(12) 0.109(4) Uani 0.563(19) 1 d PU A 1
F10B F 0.4685(15) 0.1731(12) -0.0718(15) 0.096(5) Uani 0.437(19) 1 d PU A 2
F11B F 0.434(3) 0.3261(15) -0.2376(8) 0.116(7) Uani 0.437(19) 1 d PU A 2
F12B F 0.2807(7) 0.2736(16) -0.112(2) 0.107(6) Uani 0.437(19) 1 d PU A 2

loop_
_atom_site_aniso_label
_atom_site_aniso_U_11
_atom_site_aniso_U_22
_atom_site_aniso_U_33
_atom_site_aniso_U_23
_atom_site_aniso_U_13
_atom_site_aniso_U_12
Cu1 0.0326(3) 0.0346(3) 0.0304(3) -0.01300(19) -0.00591(18) -0.0113(2)
Cu2 0.0304(3) 0.0498(3) 0.0412(3) -0.0251(2) -0.0024(2) -0.0153(2)
S1 0.0348(4) 0.0310(3) 0.0389(4) -0.0156(3) -0.0050(3) -0.0100(3)
O5 0.0350(10) 0.0414(10) 0.0347(10) -0.0164(8) -0.0072(8) -0.0105(8)
O4 0.0415(11) 0.0529(12) 0.0416(11) -0.0247(9) -0.0030(8) -0.0191(9)
C18 0.0374(15) 0.0328(13) 0.0421(15) -0.0142(11) -0.0124(12) -0.0078(11)
F1 0.0658(14) 0.1076(17) 0.0683(14) -0.0151(12) -0.0215(11) -0.0521(13)
O1 0.0450(12) 0.0518(12) 0.0464(12) -0.0291(10) -0.0059(9) -0.0105(10)
O2 0.0502(12) 0.0303(10) 0.0580(13) -0.0141(9) -0.0037(10) -0.0134(9)
N1 0.0345(13) 0.0363(12) 0.0508(14) -0.0169(11) -0.0128(10) -0.0075(10)
C2 0.0389(16) 0.0402(15) 0.0517(18) -0.0139(13) -0.0166(13) -0.0072(13)
C5 0.0333(14) 0.0345(13) 0.0379(14) -0.0187(12) -0.0053(11) -0.0099(11)
C10 0.0466(18) 0.0454(17) 0.0487(18) -0.0173(14) 0.0025(14) -0.0172(14)
C6 0.0474(17) 0.0384(15) 0.0360(15) -0.0158(12) -0.0038(12) -0.0094(13)
C8 0.0375(16) 0.0577(19) 0.062(2) -0.0355(17) -0.0087(14) -0.0048(14)
C9 0.0417(18) 0.071(2) 0.055(2) -0.0322(18) 0.0086(15) -0.0147(16)
C7 0.056(2) 0.0383(15) 0.0505(18) -0.0205(14) -0.0149(15) -0.0023(14)
C1 0.052(2) 0.069(2) 0.060(2) -0.0331(18) -0.0164(16) -0.0148(17)
C3 0.0396(19) 0.066(2) 0.072(2) -0.0145(19) -0.0200(17) -0.0175(17)
C11 0.055(2) 0.086(3) 0.088(3) -0.059(2) -0.013(2) 0.012(2)
C4 0.040(2) 0.124(4) 0.093(3) -0.042(3) -0.013(2) -0.007(2)
O3 0.0343(10) 0.0575(12) 0.0465(12) -0.0271(10) -0.0011(8) -0.0180(9)
C14 0.0366(16) 0.0639(19) 0.0361(15) -0.0163(14) -0.0001(12) -0.0240(14)
C12 0.0518(18) 0.0530(17) 0.0362(15) -0.0159(13) -0.0079(13) -0.0277(15)
C16 0.068(2) 0.058(2) 0.052(2) -0.0238(17) -0.0118(17) -0.0314(18)
C15 0.0368(18) 0.091(3) 0.066(2) -0.036(2) 0.0078(16) -0.0287(19)
C13 0.0423(17) 0.072(2) 0.058(2) -0.0297(17) -0.0020(14) -0.0317(16)
C19 0.0430(16) 0.0598(18) 0.0386(16) -0.0256(14) -0.0078(12) -0.0140(14)
C22 0.0422(17) 0.065(2) 0.0489(18) -0.0227(16) -0.0139(14) -0.0133(16)
F3 0.0570(14) 0.0742(15) 0.1060(19) -0.0076(13) -0.0433(13) -0.0096(12)
F2 0.0635(14) 0.175(3) 0.0962(18) -0.094(2) -0.0147(13) -0.0315(16)
F9 0.0364(12) 0.189(3) 0.157(3) -0.114(3) -0.0087(14) -0.0241(16)
F8 0.0451(13) 0.0955(19) 0.169(3) -0.0755(19) 0.0144(15) -0.0150(13)
C20 0.0396(15) 0.0430(15) 0.0368(15) -0.0185(12) -0.0018(12) -0.0146(13)
C21 0.047(2) 0.113(3) 0.052(2) -0.050(2) 0.0076(16) -0.037(2)
O6 0.0383(10) 0.0426(10) 0.0361(10) -0.0167(8) -0.0045(8) -0.0158(9)
F4 0.0691(19) 0.189(4) 0.142(3) -0.093(3) 0.0279(19) 0.001(2)
F6 0.086(2) 0.310(5) 0.0542(15) -0.089(2) 0.0242(13) -0.094(3)
F7 0.0700(18) 0.169(3) 0.0776(18) -0.0363(19) 0.0337(14) -0.0318(18)
F5 0.165(3) 0.321(6) 0.117(2) -0.140(3) 0.090(2) -0.201(4)
F10A 0.207(14) 0.078(6) 0.053(3) -0.013(3) -0.015(6) -0.090(8)
F11A 0.111(6) 0.140(9) 0.110(8) -0.098(7) 0.030(4) -0.071(5)
F12A 0.152(9) 0.098(5) 0.122(8) -0.052(6) -0.085(7) -0.024(5)
F10B 0.129(9) 0.060(5) 0.121(10) -0.051(6) -0.075(8) 0.008(6)
F11B 0.25(2) 0.112(10) 0.033(4) -0.033(5) 0.014(8) -0.124(13)
F12B 0.066(4) 0.133(11) 0.194(16) -0.120(12) 0.002(6) -0.049(5)

loop_
_atom_type_symbol
_atom_type_description
_atom_type_scat_dispersion_real
_atom_type_scat_dispersion_imag
_atom_type_scat_source
C C 0.0033 0.0016 'International Tables Vol C Tables 4.2.6.8 and 6.1.1.4'
H H 0.0000 0.0000 'International Tables Vol C Tables 4.2.6.8 and 6.1.1.4'
O O 0.0106 0.0060 'International Tables Vol C Tables 4.2.6.8 and 6.1.1.4'
F F 0.0171 0.0103 'International Tables Vol C Tables 4.2.6.8 and 6.1.1.4'
Cu Cu 0.3201 1.2651 'International Tables Vol C Tables 4.2.6.8 and 6.1.1.4'
S S 0.1246 0.1234 'International Tables Vol C Tables 4.2.6.8 and 6.1.1.4'
N N 0.0061 0.0033 'International Tables Vol C Tables 4.2.6.8 and 6.1.1.4'

loop_
_geom_angle_atom_site_label_1
_geom_angle_atom_site_label_2
_geom_angle_atom_site_label_3
_geom_angle
_geom_angle_site_symmetry_1
_geom_angle_site_symmetry_3
O5 Cu1 O5 180.0 . 2_656
O5 Cu1 O2 90.17(8) . .
O5 Cu1 O2 90.17(8) 2_656 2_656
O5 Cu1 O2 89.83(8) 2_656 .
O5 Cu1 O2 89.83(8) . 2_656
O5 Cu1 O6 86.84(8) . 2_656
O5 Cu1 O6 93.16(8) 2_656 2_656
O5 Cu1 O6 93.16(8) . .
O5 Cu1 O6 86.84(8) 2_656 .
O2 Cu1 O2 180.0 . 2_656
O6 Cu1 O2 93.39(7) . 2_656
O6 Cu1 O2 86.61(7) 2_656 2_656
O6 Cu1 O2 93.39(7) 2_656 .
O6 Cu1 O2 86.61(7) . .
O6 Cu1 O6 180.0 2_656 .
O4 Cu2 O4 179.999(1) . 2_665
O4 Cu2 O1 93.92(7) . .
O4 Cu2 O1 86.08(7) 2_665 .
O4 Cu2 O3 87.42(8) 2_665 .
O4 Cu2 O3 87.42(8) . 2_665
O4 Cu2 O3 92.58(8) 2_665 2_665
O4 Cu2 O3 92.58(8) . .
O3 Cu2 O1 81.11(8) . .
O3 Cu2 O1 98.89(8) 2_665 .
O3 Cu2 O3 180.000(1) 2_665 .
O1 S1 O2 117.26(13) . .
O1 S1 N1 106.13(13) . .
O1 S1 C5 111.47(13) . .
O2 S1 N1 111.59(13) . .
O2 S1 C5 107.14(13) . .
N1 S1 C5 102.27(12) . .
C18 O5 Cu1 124.12(18) . .
C12 O4 Cu2 124.61(19) . .
O5 C18 C19 128.5(3) . .
O5 C18 C22 112.9(2) . .
C19 C18 C22 118.5(3) . .
S1 O1 Cu2 144.60(13) . .
S1 O2 Cu1 142.80(13) . .
C2 N1 S1 114.20(19) . .
C1 N1 S1 116.3(2) . .
C1 N1 C2 58.4(2) . .
C1 C2 N1 59.5(2) . .
C1 C2 C3 123.3(3) . .
C3 C2 N1 114.9(3) . .
C10 C5 S1 119.6(2) . .
C10 C5 C6 120.5(3) . .
C6 C5 S1 119.9(2) . .
C9 C10 C5 119.4(3) . .
C7 C6 C5 118.4(3) . .
C9 C8 C7 117.7(3) . .
C9 C8 C11 121.3(3) . .
C7 C8 C11 120.9(3) . .
C10 C9 C8 121.8(3) . .
C6 C7 C8 122.2(3) . .
C2 C1 N1 62.1(2) . .
C4 C3 C2 122.3(4) . .
C14 O3 Cu2 124.5(2) . .
O3 C14 C15 113.3(3) . .
O3 C14 C13 128.4(3) . .
C13 C14 C15 118.3(3) . .
O4 C12 C16 113.7(3) . .
O4 C12 C13 128.6(3) . .
C13 C12 C16 117.8(3) . .
F10A C16 C12 113.8(4) . .
F10A C16 F11A 105.8(7) . .
F10A C16 F12A 109.5(6) . .
F10A C16 F10B 37.2(5) . .
F10A C16 F12B 66.7(6) . .
F11A C16 C12 111.5(5) . .
F11A C16 F12B 135.2(5) . .
F12A C16 C12 113.3(4) . .
F12A C16 F11A 102.0(6) . .
F12A C16 F10B 134.5(6) . .
F12A C16 F12B 48.6(5) . .
F10B C16 C12 110.1(5) . .
F10B C16 F11A 73.4(7) . .
F10B C16 F12B 102.6(7) . .
F11B C16 C12 113.1(5) . .
F11B C16 F10A 130.7(7) . .
F11B C16 F11A 41.3(8) . .
F11B C16 F12A 63.3(8) . .
F11B C16 F10B 110.6(10) . .
F11B C16 F12B 108.4(8) . .
F12B C16 C12 111.5(4) . .
F9 C15 C14 112.4(3) . .
F8 C15 C14 113.2(3) . .
F8 C15 F9 107.4(4) . .
F8 C15 F7 107.0(4) . .
F7 C15 C14 109.2(3) . .
F7 C15 F9 107.2(3) . .
C12 C13 C14 120.8(3) . .
C18 C19 C20 121.5(3) . .
F1 C22 C18 112.8(3) . .
F1 C22 F3 106.2(3) . .
F3 C22 C18 109.8(3) . .
F2 C22 C18 113.1(3) . .
F2 C22 F1 107.8(3) . .
F2 C22 F3 106.7(3) . .
C19 C20 C21 118.1(3) . .
O6 C20 C19 128.2(3) . .
O6 C20 C21 113.7(3) . .
F4 C21 C20 108.7(3) . .
F6 C21 C20 115.2(3) . .
F6 C21 F4 104.7(4) . .
F5 C21 C20 113.5(3) . .
F5 C21 F4 102.8(4) . .
F5 C21 F6 111.0(4) . .
C20 O6 Cu1 124.15(18) . .

loop_
_geom_bond_atom_site_label_1
_geom_bond_atom_site_label_2
_geom_bond_distance
_geom_bond_site_symmetry_2
Cu1 O5 1.9325(18) 2_656
Cu1 O5 1.9325(18) .
Cu1 O2 2.3849(19) .
Cu1 O2 2.3849(19) 2_656
Cu1 O6 1.9385(18) 2_656
Cu1 O6 1.9386(18) .
Cu2 O4 1.9267(19) 2_665
Cu2 O4 1.9267(19) .
Cu2 O1 2.581(2) .
Cu2 O3 1.933(2) .
Cu2 O3 1.933(2) 2_665
S1 O1 1.430(2) .
S1 O2 1.442(2) .
S1 N1 1.656(2) .
S1 C5 1.746(3) .
O5 C18 1.259(3) .
O4 C12 1.252(3) .
C18 C19 1.381(4) .
C18 C22 1.523(4) .
F1 C22 1.315(4) .
N1 C2 1.515(4) .
N1 C1 1.478(4) .
C2 C1 1.461(5) .
C2 C3 1.469(5) .
C5 C10 1.379(4) .
C5 C6 1.391(4) .
C10 C9 1.374(4) .
C6 C7 1.377(4) .
C8 C9 1.378(5) .
C8 C7 1.384(5) .
C8 C11 1.515(5) .
C3 C4 1.288(6) .
O3 C14 1.246(3) .
C14 C15 1.544(5) .
C14 C13 1.384(5) .
C12 C16 1.535(4) .
C12 C13 1.376(4) .
C16 F10A 1.244(8) .
C16 F11A 1.351(9) .
C16 F12A 1.307(7) .
C16 F10B 1.309(11) .
C16 F11B 1.193(10) .
C16 F12B 1.354(7) .
C15 F9 1.315(4) .
C15 F8 1.279(5) .
C15 F7 1.305(5) .
C19 C20 1.385(4) .
C22 F3 1.325(4) .
C22 F2 1.313(4) .
C20 C21 1.518(4) .
C20 O6 1.257(3) .
C21 F4 1.313(6) .
C21 F6 1.277(4) .
C21 F5 1.261(4) .

loop_
_geom_torsion_atom_site_label_1
_geom_torsion_atom_site_label_2
_geom_torsion_atom_site_label_3
_geom_torsion_atom_site_label_4
_geom_torsion
_geom_torsion_site_symmetry_1
Cu1 O5 C18 C19 1.2(4) .
Cu1 O5 C18 C22 179.59(18) .
Cu2 O4 C12 C16 175.81(19) .
Cu2 O4 C12 C13 -4.1(4) .
Cu2 O3 C14 C15 170.2(2) .
Cu2 O3 C14 C13 -8.2(5) .
S1 N1 C2 C1 -107.1(3) .
S1 N1 C2 C3 137.5(3) .
S1 N1 C1 C2 103.5(2) .
S1 C5 C10 C9 -179.9(3) .
S1 C5 C6 C7 179.8(2) .
O5 Cu1 O5 C18 100(18) 2_656
O5 Cu1 O2 S1 -81.1(2) 2_656
O5 Cu1 O2 S1 98.9(2) .
O5 Cu1 O6 C20 6.5(2) .
O5 Cu1 O6 C20 -173.5(2) 2_656
O5 C18 C19 C20 2.8(5) .
O5 C18 C22 F1 33.3(4) .
O5 C18 C22 F3 -84.9(3) .
O5 C18 C22 F2 156.1(3) .
O4 Cu2 O4 C12 49(17) 2_665
O4 Cu2 O1 S1 -179.6(2) .
O4 Cu2 O1 S1 0.4(2) 2_665
O4 Cu2 O3 C14 -173.0(2) 2_665
O4 Cu2 O3 C14 7.0(2) .
O4 C12 C16 F10A 93.4(9) .
O4 C12 C16 F11A -26.2(8) .
O4 C12 C16 F12A -140.7(9) .
O4 C12 C16 F10B 53.3(10) .
O4 C12 C16 F11B -71.0(15) .
O4 C12 C16 F12B 166.5(11) .
O4 C12 C13 C14 5.1(5) .
C18 C19 C20 C21 -179.8(3) .
C18 C19 C20 O6 -0.8(5) .
O1 Cu2 O4 C12 80.0(2) .
O1 Cu2 O3 C14 -86.6(2) .
O1 S1 O2 Cu1 33.1(3) .
O1 S1 N1 C2 -91.4(2) .
O1 S1 N1 C1 -156.6(2) .
O1 S1 C5 C10 138.0(2) .
O1 S1 C5 C6 -41.7(3) .
O2 Cu1 O5 C18 81.8(2) .
O2 Cu1 O5 C18 -98.2(2) 2_656
O2 Cu1 O2 S1 86(39) 2_656
O2 Cu1 O6 C20 96.5(2) 2_656
O2 Cu1 O6 C20 -83.5(2) .
O2 S1 O1 Cu2 -168.74(18) .
O2 S1 N1 C2 37.5(2) .
O2 S1 N1 C1 -27.8(2) .
O2 S1 C5 C10 8.5(3) .
O2 S1 C5 C6 -171.3(2) .
N1 S1 O1 Cu2 -43.3(2) .
N1 S1 O2 Cu1 -89.6(2) .
N1 S1 C5 C10 -109.0(3) .
N1 S1 C5 C6 71.3(3) .
N1 C2 C3 C4 -140.9(4) .
C5 S1 O1 Cu2 67.3(2) .
C5 S1 O2 Cu1 159.3(2) .
C5 S1 N1 C2 151.7(2) .
C5 S1 N1 C1 86.5(2) .
C5 C10 C9 C8 0.3(5) .
C5 C6 C7 C8 -0.1(5) .
C10 C5 C6 C7 0.0(5) .
C6 C5 C10 C9 -0.1(5) .
C9 C8 C7 C6 0.3(5) .
C7 C8 C9 C10 -0.4(5) .
C1 N1 C2 C3 -115.4(4) .
C1 C2 C3 C4 150.5(4) .
C3 C2 C1 N1 101.4(3) .
C11 C8 C9 C10 178.3(3) .
C11 C8 C7 C6 -178.4(3) .
O3 Cu2 O4 C12 -1.3(2) .
O3 Cu2 O4 C12 178.7(2) 2_665
O3 Cu2 O1 S1 92.4(2) 2_665
O3 Cu2 O1 S1 -87.6(2) .
O3 Cu2 O3 C14 -133(89) 2_665
O3 C14 C15 F9 155.6(3) .
O3 C14 C15 F8 33.6(5) .
O3 C14 C15 F7 -85.6(4) .
O3 C14 C13 C12 1.8(5) .
C16 C12 C13 C14 -174.8(3) .
C15 C14 C13 C12 -176.5(3) .
C13 C14 C15 F9 -25.9(5) .
C13 C14 C15 F8 -147.8(4) .
C13 C14 C15 F7 93.0(4) .
C13 C12 C16 F10A -86.7(9) .
C13 C12 C16 F11A 153.7(8) .
C13 C12 C16 F12A 39.3(10) .
C13 C12 C16 F10B -126.8(10) .
C13 C12 C16 F11B 108.9(14) .
C13 C12 C16 F12B -13.6(11) .
C19 C18 C22 F1 -148.1(3) .
C19 C18 C22 F3 93.6(3) .
C19 C18 C22 F2 -25.4(4) .
C19 C20 C21 F4 103.8(4) .
C19 C20 C21 F6 -13.2(6) .
C19 C20 C21 F5 -142.6(4) .
C19 C20 O6 Cu1 -4.8(4) .
C22 C18 C19 C20 -175.4(3) .
C21 C20 O6 Cu1 174.2(2) .
O6 Cu1 O5 C18 -4.8(2) .
O6 Cu1 O5 C18 175.2(2) 2_656
O6 Cu1 O2 S1 12.0(2) 2_656
O6 Cu1 O2 S1 -168.0(2) .
O6 Cu1 O6 C20 110(36) 2_656
O6 C20 C21 F4 -75.4(4) .
O6 C20 C21 F6 167.6(4) .
O6 C20 C21 F5 38.3(5) .
